data_7242133
loop_
_publ_author_name
'Tan, Sang Loon'
'Tiekink, Edward R. T.'

_publ_section_title
;
 Non-covalent interactions involving remote substituents influence the
 topologies of supramolecular chains featuring
 hydroxyl-O--H&#x22EF;O(hydroxyl) hydrogen bonding in crystals of
 (HOCH2CH2)2NC(&#xE001;S)N(H)(C6H4Y-4) for Y = H, Me, Cl and NO2
;
_journal_issue 8
_journal_name_full CrystEngComm
_journal_page_first 1723
_journal_page_last 1743
_journal_paper_doi 10.1039/D0CE01810D
_journal_volume 23
_journal_year 2021
_chemical_formula_moiety 'C12 H18 N2 O2 S'
_chemical_formula_sum 'C12 H18 N2 O2 S'
_chemical_formula_weight 254.34
_space_group_crystal_system monoclinic
_space_group_IT_number 14
_space_group_name_Hall '-P 2yn'
_space_group_name_H-M_alt 'P 1 21/n 1'
_atom_sites_solution_hydrogens mixed
_atom_sites_solution_primary direct
_atom_sites_solution_secondary difmap
_audit_creation_method SHELXL-2018/3
_audit_update_record
;
2020-11-29 deposited with the CCDC.	2021-01-19 downloaded from the CCDC.
;
_cell_angle_alpha 90
_cell_angle_beta 99.109(2)
_cell_angle_gamma 90
_cell_formula_units_Z 4
_cell_length_a 7.0472(2)
_cell_length_b 10.7489(2)
_cell_length_c 16.9533(4)
_cell_measurement_reflns_used 2864
_cell_measurement_temperature 100(2)
_cell_measurement_theta_max 74.9849
_cell_measurement_theta_min 2.6375
_cell_volume 1268.01(5)
_computing_cell_refinement 'CrysAlis PRO (Agilent, 2013)'
_computing_data_collection 'CrysAlis PRO (Agilent, 2013)'
_computing_data_reduction 'CrysAlis PRO (Agilent, 2013)'
_computing_molecular_graphics
;
ORTEP-3 for Windows (Farrugia, 2012) and DIAMOND (Brandenburg, 2006)
;
_computing_publication_material 'SHELXL-2018/3 (Sheldrick, 2015)'
_computing_structure_refinement 'SHELXL-2018/3 (Sheldrick, 2015)'
_computing_structure_solution 'SHELXS (Sheldrick, 2015)'
_diffrn_ambient_temperature 100(2)
_diffrn_detector_area_resol_mean 10.4041
_diffrn_measured_fraction_theta_full 0.990
_diffrn_measured_fraction_theta_max 0.990
_diffrn_measurement_device_type 'Agilent Technologies SuperNova Dual diffractometer with Atlas detector'
_diffrn_measurement_method '\w scan'
_diffrn_radiation_monochromator Mirror
_diffrn_radiation_source 'SuperNova (Cu) X-ray Source'
_diffrn_radiation_type CuK\a
_diffrn_radiation_wavelength 1.5418
_diffrn_reflns_av_R_equivalents 0.0181
_diffrn_reflns_av_unetI/netI 0.0240
_diffrn_reflns_Laue_measured_fraction_full 0.990
_diffrn_reflns_Laue_measured_fraction_max 0.990
_diffrn_reflns_limit_h_max 8
_diffrn_reflns_limit_h_min -7
_diffrn_reflns_limit_k_max 13
_diffrn_reflns_limit_k_min -11
_diffrn_reflns_limit_l_max 21
_diffrn_reflns_limit_l_min -18
_diffrn_reflns_number 5049
_diffrn_reflns_point_group_measured_fraction_full 0.990
_diffrn_reflns_point_group_measured_fraction_max 0.990
_diffrn_reflns_theta_full 74.967
_diffrn_reflns_theta_max 74.967
_diffrn_reflns_theta_min 4.889
_diffrn_standards_decay_% 0
_diffrn_standards_interval_count 0
_diffrn_standards_interval_time 0
_diffrn_standards_number 0
_exptl_absorpt_coefficient_mu 2.213
_exptl_absorpt_correction_T_max 0.8974
_exptl_absorpt_correction_T_min 0.7325
_exptl_absorpt_correction_type multi-scan
_exptl_absorpt_process_details 'CrysAlis PRO (Agilent, 2013)'
_exptl_crystal_colour colourless
_exptl_crystal_density_diffrn 1.332
_exptl_crystal_description block
_exptl_crystal_F_000 544
_exptl_crystal_size_max 0.150
_exptl_crystal_size_mid 0.050
_exptl_crystal_size_min 0.050
_refine_diff_density_max 0.212
_refine_diff_density_min -0.218
_refine_diff_density_rms 0.045
_refine_ls_extinction_method none
_refine_ls_goodness_of_fit_ref 1.047
_refine_ls_hydrogen_treatment mixed
_refine_ls_matrix_type full
_refine_ls_number_parameters 164
_refine_ls_number_reflns 2586
_refine_ls_number_restraints 3
_refine_ls_restrained_S_all 1.046
_refine_ls_R_factor_all 0.0326
_refine_ls_R_factor_gt 0.0291
_refine_ls_shift/su_max 0.002
_refine_ls_shift/su_mean 0.000
_refine_ls_structure_factor_coef Fsqd
_refine_ls_weighting_details 'w=1/[\s^2^(Fo^2^)+(0.0331P)^2^+0.4557P] where P=(Fo^2^+2Fc^2^)/3'
_refine_ls_weighting_scheme calc
_refine_ls_wR_factor_gt 0.0708
_refine_ls_wR_factor_ref 0.0735
_reflns_Friedel_coverage 0.000
_reflns_number_gt 2346
_reflns_number_total 2586
_reflns_threshold_expression 'I > 2\s(I)'
_cod_data_source_file d0ce01810d2.cif
_cod_data_source_block shelx_CCDC3
_cod_depositor_comments 'Adding full bibliography for 7242130--7242133.cif.'
_cod_original_sg_symbol_H-M 'P 21/n'
_cod_database_code 7242133
_shelx_shelxl_version_number 2018/3
_shelx_space_group_comment
;
The symmetry employed for this shelxl refinement is uniquely defined
by the following loop, which should always be used as a source of
symmetry information in preference to the above space-group names.
They are only intended as comments.
;
_shelx_estimated_absorpt_t_min 0.733
_shelx_estimated_absorpt_t_max 0.897

loop_
_space_group_symop_operation_xyz
'x, y, z'
'-x+1/2, y+1/2, -z+1/2'
'-x, -y, -z'
'x-1/2, -y-1/2, z-1/2'

loop_
_atom_site_label
_atom_site_type_symbol
_atom_site_fract_x
_atom_site_fract_y
_atom_site_fract_z
_atom_site_U_iso_or_equiv
_atom_site_adp_type
_atom_site_occupancy
_atom_site_site_symmetry_order
_atom_site_calc_flag
_atom_site_refinement_flags_posn
_atom_site_refinement_flags_adp
_atom_site_refinement_flags_occupancy
_atom_site_disorder_assembly
_atom_site_disorder_group
S1 S 0.13641(4) 0.36081(3) 0.63490(2) 0.01627(10) Uani 1 1 d . . . . .
O1 O -0.16365(14) 0.08002(10) 0.80634(6) 0.0261(2) Uani 1 1 d D . . . .
H1O H -0.193(3) 0.0554(18) 0.8497(8) 0.039 Uiso 1 1 d D U . . .
O2 O -0.25720(14) 0.47884(9) 0.55586(6) 0.0204(2) Uani 1 1 d D . . . .
H2O H -0.1412(15) 0.4575(17) 0.5641(11) 0.031 Uiso 1 1 d D U . . .
N1 N 0.04973(16) 0.28284(11) 0.77557(6) 0.0175(2) Uani 1 1 d D . . . .
H1N H -0.014(2) 0.2254(12) 0.7969(9) 0.021 Uiso 1 1 d D U . . .
N2 N -0.19397(15) 0.26837(10) 0.67006(6) 0.0140(2) Uani 1 1 d . . . . .
C1 C -0.00958(18) 0.30184(11) 0.69636(7) 0.0144(2) Uani 1 1 d . . . . .
C2 C 0.23071(18) 0.31551(12) 0.82057(7) 0.0154(2) Uani 1 1 d . . . . .
C3 C 0.30569(19) 0.43511(12) 0.82163(8) 0.0182(3) Uani 1 1 d . . . . .
H3 H 0.239487 0.498223 0.788982 0.022 Uiso 1 1 calc R U . . .
C4 C 0.47829(19) 0.46199(12) 0.87077(8) 0.0190(3) Uani 1 1 d . . . . .
H4 H 0.529388 0.543782 0.870847 0.023 Uiso 1 1 calc R U . . .
C5 C 0.57807(18) 0.37166(13) 0.91993(7) 0.0170(3) Uani 1 1 d . . . . .
C5' C 0.7675(2) 0.40073(14) 0.97206(8) 0.0245(3) Uani 1 1 d . . . . .
H5A H 0.790857 0.340504 1.015924 0.037 Uiso 1 1 calc R U . . .
H5B H 0.763007 0.484846 0.993976 0.037 Uiso 1 1 calc R U . . .
H5C H 0.871533 0.395667 0.940048 0.037 Uiso 1 1 calc R U . . .
C6 C 0.50014(19) 0.25284(13) 0.91872(7) 0.0175(3) Uani 1 1 d . . . . .
H6 H 0.565473 0.189908 0.951811 0.021 Uiso 1 1 calc R U . . .
C7 C 0.32742(19) 0.22455(12) 0.86966(7) 0.0168(3) Uani 1 1 d . . . . .
H7 H 0.275722 0.142936 0.869789 0.020 Uiso 1 1 calc R U . . .
C8 C -0.33378(18) 0.24222(12) 0.72396(7) 0.0166(3) Uani 1 1 d . . . . .
H8A H -0.464011 0.263748 0.696240 0.020 Uiso 1 1 calc R U . . .
H8B H -0.305047 0.296544 0.771506 0.020 Uiso 1 1 calc R U . . .
C9 C -0.33410(19) 0.10747(13) 0.75148(8) 0.0197(3) Uani 1 1 d . . . . .
H9A H -0.448137 0.092371 0.777559 0.024 Uiso 1 1 calc R U . . .
H9B H -0.342367 0.051636 0.704621 0.024 Uiso 1 1 calc R U . . .
C10 C -0.26799(18) 0.25552(12) 0.58442(7) 0.0156(3) Uani 1 1 d . . . . .
H10A H -0.355204 0.182829 0.576580 0.019 Uiso 1 1 calc R U . . .
H10B H -0.158960 0.238743 0.555620 0.019 Uiso 1 1 calc R U . . .
C11 C -0.37542(19) 0.36935(12) 0.54803(8) 0.0182(3) Uani 1 1 d . . . . .
H11A H -0.422053 0.353634 0.490702 0.022 Uiso 1 1 calc R U . . .
H11B H -0.488874 0.383776 0.574600 0.022 Uiso 1 1 calc R U . . .

loop_
_atom_site_aniso_label
_atom_site_aniso_U_11
_atom_site_aniso_U_22
_atom_site_aniso_U_33
_atom_site_aniso_U_23
_atom_site_aniso_U_13
_atom_site_aniso_U_12
S1 0.01267(16) 0.02074(16) 0.01585(16) 0.00080(11) 0.00361(11) -0.00180(11)
O1 0.0191(5) 0.0286(5) 0.0303(5) 0.0129(4) 0.0035(4) -0.0018(4)
O2 0.0190(5) 0.0181(5) 0.0231(5) 0.0020(4) 0.0008(4) 0.0013(4)
N1 0.0147(5) 0.0220(5) 0.0152(5) 0.0034(4) 0.0007(4) -0.0056(4)
N2 0.0125(5) 0.0169(5) 0.0127(5) 0.0001(4) 0.0018(4) -0.0002(4)
C1 0.0135(6) 0.0129(5) 0.0169(6) -0.0006(5) 0.0027(5) 0.0011(4)
C2 0.0129(6) 0.0207(6) 0.0123(5) -0.0008(5) 0.0016(4) -0.0006(5)
C3 0.0170(6) 0.0182(6) 0.0183(6) 0.0020(5) -0.0009(5) 0.0012(5)
C4 0.0177(6) 0.0178(6) 0.0210(6) -0.0013(5) 0.0009(5) -0.0021(5)
C5 0.0139(6) 0.0234(6) 0.0138(6) -0.0013(5) 0.0021(5) 0.0006(5)
C5' 0.0179(7) 0.0314(7) 0.0224(7) 0.0016(6) -0.0026(5) -0.0022(6)
C6 0.0172(6) 0.0214(6) 0.0138(6) 0.0022(5) 0.0023(5) 0.0035(5)
C7 0.0195(6) 0.0172(6) 0.0143(6) 0.0000(5) 0.0040(5) -0.0013(5)
C8 0.0127(6) 0.0215(6) 0.0163(6) 0.0001(5) 0.0044(5) 0.0005(5)
C9 0.0162(6) 0.0225(7) 0.0207(6) 0.0007(5) 0.0044(5) -0.0048(5)
C10 0.0138(6) 0.0186(6) 0.0138(6) -0.0014(5) 0.0003(4) -0.0010(5)
C11 0.0149(6) 0.0208(6) 0.0181(6) 0.0013(5) 0.0004(5) 0.0011(5)

loop_
_atom_type_symbol
_atom_type_description
_atom_type_scat_dispersion_real
_atom_type_scat_dispersion_imag
_atom_type_scat_source
C C 0.0181 0.0091 'International Tables Vol C Tables 4.2.6.8 and 6.1.1.4'
H H 0.0000 0.0000 'International Tables Vol C Tables 4.2.6.8 and 6.1.1.4'
N N 0.0311 0.0180 'International Tables Vol C Tables 4.2.6.8 and 6.1.1.4'
O O 0.0492 0.0322 'International Tables Vol C Tables 4.2.6.8 and 6.1.1.4'
S S 0.3331 0.5567 'International Tables Vol C Tables 4.2.6.8 and 6.1.1.4'

loop_
_geom_angle_atom_site_label_1
_geom_angle_atom_site_label_2
_geom_angle_atom_site_label_3
_geom_angle
_geom_angle_site_symmetry_1
_geom_angle_site_symmetry_3
_geom_angle_publ_flag
C9 O1 H1O 109.8(14) . . ?
C11 O2 H2O 109.1(13) . . ?
C1 N1 C2 127.08(11) . . ?
C1 N1 H1N 114.7(11) . . ?
C2 N1 H1N 115.3(11) . . ?
C1 N2 C10 121.49(11) . . ?
C1 N2 C8 123.22(10) . . ?
C10 N2 C8 115.29(10) . . ?
N2 C1 N1 114.52(11) . . ?
N2 C1 S1 122.69(9) . . ?
N1 C1 S1 122.78(10) . . ?
C3 C2 C7 119.58(12) . . ?
C3 C2 N1 122.84(12) . . ?
C7 C2 N1 117.40(12) . . ?
C2 C3 C4 119.65(12) . . ?
C2 C3 H3 120.2 . . ?
C4 C3 H3 120.2 . . ?
C3 C4 C5 121.55(13) . . ?
C3 C4 H4 119.2 . . ?
C5 C4 H4 119.2 . . ?
C6 C5 C4 118.06(12) . . ?
C6 C5 C5' 120.59(12) . . ?
C4 C5 C5' 121.34(12) . . ?
C5 C5' H5A 109.5 . . ?
C5 C5' H5B 109.5 . . ?
H5A C5' H5B 109.5 . . ?
C5 C5' H5C 109.5 . . ?
H5A C5' H5C 109.5 . . ?
H5B C5' H5C 109.5 . . ?
C5 C6 C7 120.99(12) . . ?
C5 C6 H6 119.5 . . ?
C7 C6 H6 119.5 . . ?
C2 C7 C6 120.16(12) . . ?
C2 C7 H7 119.9 . . ?
C6 C7 H7 119.9 . . ?
N2 C8 C9 113.92(11) . . ?
N2 C8 H8A 108.8 . . ?
C9 C8 H8A 108.8 . . ?
N2 C8 H8B 108.8 . . ?
C9 C8 H8B 108.8 . . ?
H8A C8 H8B 107.7 . . ?
O1 C9 C8 110.75(11) . . ?
O1 C9 H9A 109.5 . . ?
C8 C9 H9A 109.5 . . ?
O1 C9 H9B 109.5 . . ?
C8 C9 H9B 109.5 . . ?
H9A C9 H9B 108.1 . . ?
N2 C10 C11 113.71(10) . . ?
N2 C10 H10A 108.8 . . ?
C11 C10 H10A 108.8 . . ?
N2 C10 H10B 108.8 . . ?
C11 C10 H10B 108.8 . . ?
H10A C10 H10B 107.7 . . ?
O2 C11 C10 112.23(10) . . ?
O2 C11 H11A 109.2 . . ?
C10 C11 H11A 109.2 . . ?
O2 C11 H11B 109.2 . . ?
C10 C11 H11B 109.2 . . ?
H11A C11 H11B 107.9 . . ?

loop_
_geom_bond_atom_site_label_1
_geom_bond_atom_site_label_2
_geom_bond_distance
_geom_bond_site_symmetry_2
_geom_bond_publ_flag
S1 C1 1.6986(13) . ?
O1 C9 1.4287(16) . ?
O1 H1O 0.838(9) . ?
O2 C11 1.4359(16) . ?
O2 H2O 0.840(9) . ?
N1 C1 1.3573(16) . ?
N1 C2 1.4226(16) . ?
N1 H1N 0.873(9) . ?
N2 C1 1.3539(16) . ?
N2 C10 1.4695(15) . ?
N2 C8 1.4730(16) . ?
C2 C3 1.3890(18) . ?
C2 C7 1.3905(18) . ?
C3 C4 1.3915(17) . ?
C3 H3 0.9500 . ?
C4 C5 1.3951(19) . ?
C4 H4 0.9500 . ?
C5 C6 1.3891(19) . ?
C5 C5' 1.5126(17) . ?
C5' H5A 0.9800 . ?
C5' H5B 0.9800 . ?
C5' H5C 0.9800 . ?
C6 C7 1.3947(18) . ?
C6 H6 0.9500 . ?
C7 H7 0.9500 . ?
C8 C9 1.5217(18) . ?
C8 H8A 0.9900 . ?
C8 H8B 0.9900 . ?
C9 H9A 0.9900 . ?
C9 H9B 0.9900 . ?
C10 C11 1.5176(17) . ?
C10 H10A 0.9900 . ?
C10 H10B 0.9900 . ?
C11 H11A 0.9900 . ?
C11 H11B 0.9900 . ?

loop_
_geom_torsion_atom_site_label_1
_geom_torsion_atom_site_label_2
_geom_torsion_atom_site_label_3
_geom_torsion_atom_site_label_4
_geom_torsion
_geom_torsion_site_symmetry_1
_geom_torsion_site_symmetry_2
_geom_torsion_site_symmetry_3
_geom_torsion_site_symmetry_4
_geom_torsion_publ_flag
C10 N2 C1 N1 -165.83(11) . . . . ?
C8 N2 C1 N1 14.07(17) . . . . ?
C10 N2 C1 S1 13.32(16) . . . . ?
C8 N2 C1 S1 -166.78(9) . . . . ?
C2 N1 C1 N2 -176.06(12) . . . . ?
C2 N1 C1 S1 4.79(19) . . . . ?
C1 N1 C2 C3 53.74(19) . . . . ?
C1 N1 C2 C7 -131.09(14) . . . . ?
C7 C2 C3 C4 1.1(2) . . . . ?
N1 C2 C3 C4 176.16(12) . . . . ?
C2 C3 C4 C5 -0.6(2) . . . . ?
C3 C4 C5 C6 0.0(2) . . . . ?
C3 C4 C5 C5' 178.82(13) . . . . ?
C4 C5 C6 C7 0.15(19) . . . . ?
C5' C5 C6 C7 -178.72(12) . . . . ?
C3 C2 C7 C6 -0.99(19) . . . . ?
N1 C2 C7 C6 -176.33(11) . . . . ?
C5 C6 C7 C2 0.4(2) . . . . ?
C1 N2 C8 C9 -88.33(14) . . . . ?
C10 N2 C8 C9 91.58(13) . . . . ?
N2 C8 C9 O1 71.13(14) . . . . ?
C1 N2 C10 C11 -97.41(14) . . . . ?
C8 N2 C10 C11 82.69(13) . . . . ?
N2 C10 C11 O2 59.47(14) . . . . ?
